data_7129710
loop_
_publ_author_name
'Ishimoto, Misato'
'Sakamaki, Daisuke'
'Fujiwara, Hideki'

_publ_section_title
;
 A dicyanomethyl radical stabilized by ferrocene: a new building block for
 radical-based dynamic covalent chemistry with redox activity
;
_journal_name_full 'Chemical Communications'
_journal_paper_doi 10.1039/D1CC07253F
_journal_year 2022
_chemical_formula_moiety 'C19 H14 Fe N2'
_chemical_formula_sum 'C19 H14 Fe N2'
_chemical_formula_weight 326.18
_space_group_crystal_system monoclinic
_space_group_IT_number 14
_space_group_name_Hall '-P 2yn'
_space_group_name_H-M_alt 'P 1 21/n 1'
_atom_sites_solution_hydrogens geom
_atom_sites_solution_primary direct
_atom_sites_solution_secondary difmap
_audit_block_doi 10.5517/ccdc.csd.cc29h0b5
_audit_update_record
;
2021-12-18 deposited with the CCDC.	2022-02-14 downloaded from the CCDC.
;
_cell_angle_alpha 90.0000
_cell_angle_beta 97.864(7)
_cell_angle_gamma 90.0000
_cell_formula_units_Z 4
_cell_length_a 15.4417(9)
_cell_length_b 5.8159(3)
_cell_length_c 16.2351(8)
_cell_measurement_reflns_used 11733
_cell_measurement_temperature 173
_cell_measurement_theta_max 27.40
_cell_measurement_theta_min 3.02
_cell_volume 1444.32(14)
_computing_cell_refinement 'RAPID AUTO'
_computing_data_collection 'RAPID AUTO (Rigaku, ????)'
_computing_data_reduction 'RAPID AUTO'
_computing_molecular_graphics 'CrystalStructure 4.2.5'
_computing_publication_material 'CrystalStructure 4.2.5 (Rigaku, 2017)'
_computing_structure_refinement 'SHELXL Version 2017/1 (Sheldrick, 2008)'
_computing_structure_solution 'SHELXT Version 2014/5 (Sheldrick, 2014)'
_diffrn_ambient_temperature 173
_diffrn_detector_area_resol_mean 10.000
_diffrn_measured_fraction_theta_full 0.998
_diffrn_measured_fraction_theta_max 0.997
_diffrn_measurement_device_type 'Rigaku R-AXIS RAPID'
_diffrn_measurement_method \w
_diffrn_radiation_type 'Mo K\a'
_diffrn_radiation_wavelength 0.71075
_diffrn_reflns_av_R_equivalents 0.0217
_diffrn_reflns_Laue_measured_fraction_full 0.998
_diffrn_reflns_Laue_measured_fraction_max 0.997
_diffrn_reflns_limit_h_max 19
_diffrn_reflns_limit_h_min -19
_diffrn_reflns_limit_k_max 7
_diffrn_reflns_limit_k_min -7
_diffrn_reflns_limit_l_max 21
_diffrn_reflns_limit_l_min -19
_diffrn_reflns_number 13290
_diffrn_reflns_point_group_measured_fraction_full 0.998
_diffrn_reflns_point_group_measured_fraction_max 0.997
_diffrn_reflns_theta_full 25.242
_diffrn_reflns_theta_max 27.396
_diffrn_reflns_theta_min 3.416
_diffrn_standards_number 0
_exptl_absorpt_coefficient_mu 1.039
_exptl_absorpt_correction_T_max 0.771
_exptl_absorpt_correction_T_min 0.606
_exptl_absorpt_correction_type multi-scan
_exptl_absorpt_process_details 'ABSCOR (Rigaku, 1995)'
_exptl_crystal_colour yellow
_exptl_crystal_density_diffrn 1.500
_exptl_crystal_density_method 'not measured'
_exptl_crystal_description block
_exptl_crystal_F_000 672.00
_exptl_crystal_size_max 0.400
_exptl_crystal_size_mid 0.400
_exptl_crystal_size_min 0.250
_refine_diff_density_max 0.57
_refine_diff_density_min -0.26
_refine_ls_extinction_method none
_refine_ls_goodness_of_fit_ref 1.051
_refine_ls_hydrogen_treatment refxyz
_refine_ls_number_parameters 255
_refine_ls_number_reflns 3281
_refine_ls_number_restraints 0
_refine_ls_R_factor_all 0.0405
_refine_ls_R_factor_gt 0.0323
_refine_ls_shift/su_max 0.001
_refine_ls_structure_factor_coef Fsqd
_refine_ls_weighting_details 'w = 1/[\s^2^(Fo^2^)+(0.0433P)^2^+0.9155P] where P=(Fo^2^+2Fc^2^)/3'
_refine_ls_weighting_scheme calc
_refine_ls_wR_factor_gt 0.0762
_refine_ls_wR_factor_ref 0.0797
_reflns_Friedel_coverage 0.000
_reflns_number_gt 2846
_reflns_number_total 3281
_reflns_threshold_expression F^2^>2.0\s(F^2^)
_cod_data_source_file d1cc07253f2.cif
_cod_data_source_block 190122_FeCHCN2_dcm-Hex_a
_cod_original_cell_volume 1444.31(13)
_cod_database_code 7129710

loop_
_space_group_symop_id
_space_group_symop_operation_xyz
1 +X,+Y,+Z
2 1/2-X,1/2+Y,1/2-Z
3 -X,-Y,-Z
4 -1/2+X,-1/2-Y,-1/2+Z

loop_
_atom_site_label
_atom_site_type_symbol
_atom_site_fract_x
_atom_site_fract_y
_atom_site_fract_z
_atom_site_U_iso_or_equiv
_atom_site_adp_type
_atom_site_occupancy
_atom_site_site_symmetry_order
_atom_site_calc_flag
_atom_site_refinement_flags_posn
_atom_site_refinement_flags_adp
_atom_site_refinement_flags_occupancy
_atom_site_disorder_assembly
_atom_site_disorder_group
Fe1 Fe 0.20614(2) 0.48137(4) 0.42986(2) 0.01551(9) Uani 1 1 d . . . . .
N1 N 0.58799(12) 0.4551(3) 0.11867(11) 0.0308(4) Uani 1 1 d . . . . .
N2 N 0.68155(11) -0.0960(3) 0.28027(10) 0.0273(3) Uani 1 1 d . . . . .
C1 C 0.29539(11) 0.7335(3) 0.46632(11) 0.0183(3) Uani 1 1 d . . . . .
C2 C 0.23262(12) 0.7200(3) 0.52291(11) 0.0223(4) Uani 1 1 d . . . . .
C3 C 0.23598(12) 0.4935(3) 0.55643(11) 0.0218(4) Uani 1 1 d . . . . .
C4 C 0.30095(11) 0.3672(3) 0.52121(10) 0.0179(3) Uani 1 1 d . . . . .
C5 C 0.33862(11) 0.5152(3) 0.46491(10) 0.0154(3) Uani 1 1 d . . . . .
C6 C 0.1340(2) 0.5706(4) 0.31977(16) 0.0505(8) Uani 1 1 d . . . . .
C7 C 0.07973(17) 0.5259(6) 0.3771(2) 0.0607(9) Uani 1 1 d . . . . .
C8 C 0.0926(2) 0.3038(8) 0.40402(18) 0.0677(12) Uani 1 1 d . . . . .
C9 C 0.1575(2) 0.2076(4) 0.3625(2) 0.0671(13) Uani 1 1 d . . . . .
C10 C 0.18342(16) 0.3783(6) 0.30967(15) 0.0493(7) Uani 1 1 d . . . . .
C11 C 0.40834(10) 0.4586(3) 0.41464(10) 0.0142(3) Uani 1 1 d . . . . .
C12 C 0.43191(11) 0.6161(3) 0.35635(10) 0.0180(3) Uani 1 1 d . . . . .
C13 C 0.49903(12) 0.5702(3) 0.31031(10) 0.0188(3) Uani 1 1 d . . . . .
C14 C 0.54509(11) 0.3643(3) 0.32161(10) 0.0151(3) Uani 1 1 d . . . . .
C15 C 0.52197(11) 0.2040(3) 0.37836(10) 0.0174(3) Uani 1 1 d . . . . .
C16 C 0.45431(11) 0.2514(3) 0.42425(10) 0.0172(3) Uani 1 1 d . . . . .
C17 C 0.62350(11) 0.3284(3) 0.27438(10) 0.0170(3) Uani 1 1 d . . . . .
C18 C 0.60383(11) 0.3995(3) 0.18629(11) 0.0205(4) Uani 1 1 d . . . . .
C19 C 0.65609(11) 0.0889(3) 0.27774(10) 0.0195(3) Uani 1 1 d . . . . .
H1 H 0.3058(14) 0.867(4) 0.4349(13) 0.023(5) Uiso 1 1 d . . . . .
H2 H 0.1932(15) 0.838(4) 0.5330(13) 0.026(5) Uiso 1 1 d . . . . .
H3 H 0.2004(17) 0.433(4) 0.5924(15) 0.036(6) Uiso 1 1 d . . . . .
H4 H 0.3164(14) 0.208(4) 0.5329(12) 0.021(5) Uiso 1 1 d . . . . .
H5 H 0.223(3) 0.372(7) 0.278(2) 0.090(12) Uiso 1 1 d . . . . .
H6 H 0.177(3) 0.101(8) 0.365(2) 0.084(12) Uiso 1 1 d . . . . .
H7 H 0.069(3) 0.232(8) 0.437(3) 0.129(18) Uiso 1 1 d . . . . .
H8 H 0.044(3) 0.648(8) 0.395(3) 0.113(15) Uiso 1 1 d . . . . .
H9 H 0.142(2) 0.715(6) 0.292(2) 0.077(10) Uiso 1 1 d . . . . .
H10 H 0.4391(14) 0.139(4) 0.4622(13) 0.025(5) Uiso 1 1 d . . . . .
H11 H 0.5525(14) 0.058(4) 0.3858(13) 0.021(5) Uiso 1 1 d . . . . .
H12 H 0.5107(14) 0.679(4) 0.2705(13) 0.021(5) Uiso 1 1 d . . . . .
H13 H 0.4016(14) 0.759(4) 0.3469(13) 0.022(5) Uiso 1 1 d . . . . .
H14 H 0.6691(14) 0.428(4) 0.2958(13) 0.024(5) Uiso 1 1 d . . . . .

loop_
_atom_site_aniso_label
_atom_site_aniso_U_11
_atom_site_aniso_U_22
_atom_site_aniso_U_33
_atom_site_aniso_U_23
_atom_site_aniso_U_13
_atom_site_aniso_U_12
Fe1 0.01323(13) 0.01613(13) 0.01687(14) -0.00116(8) 0.00102(9) 0.00029(9)
N1 0.0290(9) 0.0389(9) 0.0265(9) 0.0060(7) 0.0108(7) 0.0048(7)
N2 0.0243(8) 0.0260(8) 0.0337(9) 0.0024(6) 0.0118(7) 0.0053(7)
C1 0.0172(8) 0.0157(7) 0.0218(8) -0.0039(6) 0.0021(6) -0.0006(6)
C2 0.0203(9) 0.0227(8) 0.0243(9) -0.0092(7) 0.0044(7) 0.0008(7)
C3 0.0198(8) 0.0293(9) 0.0168(8) -0.0026(6) 0.0043(7) -0.0021(7)
C4 0.0178(8) 0.0210(8) 0.0144(8) 0.0006(6) 0.0008(6) -0.0008(7)
C5 0.0133(7) 0.0171(7) 0.0154(7) -0.0015(6) 0.0006(6) -0.0004(6)
C6 0.0709(19) 0.0305(11) 0.0390(13) 0.0061(10) -0.0329(13) -0.0104(12)
C7 0.0268(12) 0.094(2) 0.0548(17) -0.0338(17) -0.0190(12) 0.0242(14)
C8 0.0457(17) 0.118(3) 0.0357(14) 0.0108(16) -0.0086(12) -0.058(2)
C9 0.079(2) 0.0164(10) 0.085(2) -0.0123(12) -0.065(2) 0.0048(12)
C10 0.0295(12) 0.087(2) 0.0302(12) -0.0306(13) -0.0001(9) -0.0118(13)
C11 0.0122(7) 0.0161(7) 0.0139(7) -0.0020(6) 0.0001(6) -0.0007(6)
C12 0.0191(8) 0.0151(7) 0.0200(8) 0.0017(6) 0.0031(6) 0.0025(7)
C13 0.0206(9) 0.0177(7) 0.0186(8) 0.0033(6) 0.0045(6) -0.0001(6)
C14 0.0123(7) 0.0182(8) 0.0147(7) -0.0019(6) 0.0020(6) -0.0013(6)
C15 0.0160(8) 0.0160(8) 0.0203(8) 0.0012(6) 0.0026(6) 0.0023(6)
C16 0.0170(8) 0.0166(7) 0.0183(8) 0.0032(6) 0.0036(6) 0.0000(6)
C17 0.0138(8) 0.0190(8) 0.0187(8) -0.0008(6) 0.0038(6) -0.0016(6)
C18 0.0173(8) 0.0217(8) 0.0242(9) 0.0003(7) 0.0083(7) 0.0013(7)
C19 0.0147(8) 0.0254(9) 0.0199(8) 0.0010(6) 0.0071(6) 0.0001(7)

loop_
_atom_type_symbol
_atom_type_description
_atom_type_scat_dispersion_real
_atom_type_scat_dispersion_imag
_atom_type_scat_source
C C 0.0033 0.0016
;
International Tables for Crystallography
(Vol. C, Tables 4.2.6.8 and 6.1.1.4)
;
H H 0.0000 0.0000
;
International Tables for Crystallography
(Vol. C, Table 6.1.1.4)
;
N N 0.0061 0.0033
;
International Tables for Crystallography
(Vol. C, Tables 4.2.6.8 and 6.1.1.4)
;
Fe Fe 0.3463 0.8444
;
International Tables for Crystallography
(Vol. C, Tables 4.2.6.8 and 6.1.1.4)
;

loop_
_geom_angle_atom_site_label_1
_geom_angle_atom_site_label_2
_geom_angle_atom_site_label_3
_geom_angle
_geom_angle_site_symmetry_1
_geom_angle_site_symmetry_3
_geom_angle_publ_flag
C9 Fe1 C10 40.67(14) . . ?
C9 Fe1 C8 40.47(16) . . ?
C10 Fe1 C8 67.62(12) . . ?
C9 Fe1 C7 66.95(13) . . ?
C10 Fe1 C7 66.60(11) . . ?
C8 Fe1 C7 39.36(15) . . ?
C9 Fe1 C6 66.89(10) . . ?
C10 Fe1 C6 39.58(12) . . ?
C8 Fe1 C6 66.12(12) . . ?
C7 Fe1 C6 38.94(13) . . ?
C9 Fe1 C1 155.41(15) . . ?
C10 Fe1 C1 120.82(10) . . ?
C8 Fe1 C1 162.68(15) . . ?
C7 Fe1 C1 126.85(12) . . ?
C6 Fe1 C1 109.71(9) . . ?
C9 Fe1 C3 126.03(12) . . ?
C10 Fe1 C3 164.56(11) . . ?
C8 Fe1 C3 107.16(10) . . ?
C7 Fe1 C3 119.30(11) . . ?
C6 Fe1 C3 153.23(11) . . ?
C1 Fe1 C3 68.52(7) . . ?
C9 Fe1 C4 108.24(9) . . ?
C10 Fe1 C4 127.91(10) . . ?
C8 Fe1 C4 119.79(12) . . ?
C7 Fe1 C4 153.48(12) . . ?
C6 Fe1 C4 165.53(11) . . ?
C1 Fe1 C4 68.64(7) . . ?
C3 Fe1 C4 40.76(7) . . ?
C9 Fe1 C2 162.82(14) . . ?
C10 Fe1 C2 154.23(12) . . ?
C8 Fe1 C2 125.20(13) . . ?
C7 Fe1 C2 107.85(10) . . ?
C6 Fe1 C2 120.21(9) . . ?
C1 Fe1 C2 40.76(7) . . ?
C3 Fe1 C2 40.68(7) . . ?
C4 Fe1 C2 68.60(7) . . ?
C9 Fe1 C5 120.51(12) . . ?
C10 Fe1 C5 109.24(9) . . ?
C8 Fe1 C5 154.80(14) . . ?
C7 Fe1 C5 164.45(13) . . ?
C6 Fe1 C5 128.44(11) . . ?
C1 Fe1 C5 41.00(6) . . ?
C3 Fe1 C5 68.88(7) . . ?
C4 Fe1 C5 40.95(6) . . ?
C2 Fe1 C5 68.95(7) . . ?
C2 C1 C5 108.68(15) . . ?
C2 C1 Fe1 69.90(10) . . ?
C5 C1 Fe1 69.98(9) . . ?
C2 C1 H1 124.6(13) . . ?
C5 C1 H1 126.7(13) . . ?
Fe1 C1 H1 125.7(13) . . ?
C3 C2 C1 107.74(15) . . ?
C3 C2 Fe1 69.42(10) . . ?
C1 C2 Fe1 69.34(9) . . ?
C3 C2 H2 126.6(13) . . ?
C1 C2 H2 125.5(13) . . ?
Fe1 C2 H2 123.4(13) . . ?
C2 C3 C4 108.34(15) . . ?
C2 C3 Fe1 69.90(10) . . ?
C4 C3 Fe1 69.70(10) . . ?
C2 C3 H3 126.8(16) . . ?
C4 C3 H3 124.7(16) . . ?
Fe1 C3 H3 123.4(15) . . ?
C3 C4 C5 108.37(15) . . ?
C3 C4 Fe1 69.54(10) . . ?
C5 C4 Fe1 69.88(9) . . ?
C3 C4 H4 125.6(12) . . ?
C5 C4 H4 126.0(12) . . ?
Fe1 C4 H4 125.8(12) . . ?
C4 C5 C1 106.88(14) . . ?
C4 C5 C11 127.49(15) . . ?
C1 C5 C11 125.63(15) . . ?
C4 C5 Fe1 69.17(9) . . ?
C1 C5 Fe1 69.02(9) . . ?
C11 C5 Fe1 126.83(11) . . ?
C7 C6 C10 109.3(3) . . ?
C7 C6 Fe1 70.46(14) . . ?
C10 C6 Fe1 69.65(14) . . ?
C7 C6 H9 128(2) . . ?
C10 C6 H9 123(2) . . ?
Fe1 C6 H9 123(2) . . ?
C6 C7 C8 108.8(3) . . ?
C6 C7 Fe1 70.60(15) . . ?
C8 C7 Fe1 69.95(15) . . ?
C6 C7 H8 120(3) . . ?
C8 C7 H8 131(3) . . ?
Fe1 C7 H8 121(3) . . ?
C7 C8 C9 107.8(3) . . ?
C7 C8 Fe1 70.69(16) . . ?
C9 C8 Fe1 69.34(15) . . ?
C7 C8 H7 130(4) . . ?
C9 C8 H7 122(4) . . ?
Fe1 C8 H7 125(3) . . ?
C8 C9 C10 107.1(3) . . ?
C8 C9 Fe1 70.19(16) . . ?
C10 C9 Fe1 69.97(13) . . ?
C8 C9 H6 131(3) . . ?
C10 C9 H6 121(3) . . ?
Fe1 C9 H6 123(3) . . ?
C6 C10 C9 107.0(3) . . ?
C6 C10 Fe1 70.77(14) . . ?
C9 C10 Fe1 69.36(15) . . ?
C6 C10 H5 124(3) . . ?
C9 C10 H5 129(3) . . ?
Fe1 C10 H5 123(3) . . ?
C16 C11 C12 117.70(15) . . ?
C16 C11 C5 121.97(14) . . ?
C12 C11 C5 120.31(14) . . ?
C13 C12 C11 121.44(15) . . ?
C13 C12 H13 117.8(12) . . ?
C11 C12 H13 120.7(12) . . ?
C12 C13 C14 120.10(15) . . ?
C12 C13 H12 118.0(13) . . ?
C14 C13 H12 121.8(13) . . ?
C15 C14 C13 119.41(15) . . ?
C15 C14 C17 122.12(15) . . ?
C13 C14 C17 118.37(14) . . ?
C16 C15 C14 120.09(15) . . ?
C16 C15 H11 119.6(12) . . ?
C14 C15 H11 120.3(12) . . ?
C15 C16 C11 121.25(15) . . ?
C15 C16 H10 118.8(13) . . ?
C11 C16 H10 119.9(13) . . ?
C19 C17 C18 108.81(14) . . ?
C19 C17 C14 113.42(14) . . ?
C18 C17 C14 111.94(14) . . ?
C19 C17 H14 109.4(13) . . ?
C18 C17 H14 103.2(13) . . ?
C14 C17 H14 109.5(13) . . ?
N1 C18 C17 179.4(2) . . ?
N2 C19 C17 179.8(2) . . ?

loop_
_geom_bond_atom_site_label_1
_geom_bond_atom_site_label_2
_geom_bond_distance
_geom_bond_site_symmetry_2
_geom_bond_publ_flag
Fe1 C9 2.018(2) . ?
Fe1 C10 2.026(2) . ?
Fe1 C8 2.029(2) . ?
Fe1 C7 2.038(2) . ?
Fe1 C6 2.040(2) . ?
Fe1 C1 2.0437(17) . ?
Fe1 C3 2.0447(18) . ?
Fe1 C4 2.0469(17) . ?
Fe1 C2 2.0511(17) . ?
Fe1 C5 2.0565(17) . ?
N1 C18 1.139(2) . ?
N2 C19 1.144(3) . ?
C1 C2 1.426(2) . ?
C1 C5 1.436(2) . ?
C1 H1 0.95(2) . ?
C2 C3 1.424(3) . ?
C2 H2 0.95(2) . ?
C3 C4 1.425(2) . ?
C3 H3 0.92(3) . ?
C4 C5 1.436(2) . ?
C4 H4 0.97(2) . ?
C5 C11 1.474(2) . ?
C6 C7 1.359(5) . ?
C6 C10 1.377(4) . ?
C6 H9 0.97(3) . ?
C7 C8 1.370(5) . ?
C7 H8 0.97(5) . ?
C8 C9 1.400(5) . ?
C8 H7 0.80(5) . ?
C9 C10 1.405(5) . ?
C9 H6 0.69(4) . ?
C10 H5 0.85(4) . ?
C11 C16 1.396(2) . ?
C11 C12 1.401(2) . ?
C12 C13 1.384(2) . ?
C12 H13 0.96(2) . ?
C13 C14 1.392(2) . ?
C13 H12 0.94(2) . ?
C14 C15 1.391(2) . ?
C14 C17 1.534(2) . ?
C15 C16 1.391(2) . ?
C15 H11 0.97(2) . ?
C16 H10 0.95(2) . ?
C17 C19 1.479(2) . ?
C17 C18 1.480(2) . ?
C17 H14 0.94(2) . ?

loop_
_geom_torsion_atom_site_label_1
_geom_torsion_atom_site_label_2
_geom_torsion_atom_site_label_3
_geom_torsion_atom_site_label_4
_geom_torsion
_geom_torsion_site_symmetry_1
_geom_torsion_site_symmetry_2
_geom_torsion_site_symmetry_3
_geom_torsion_site_symmetry_4
_geom_torsion_publ_flag
C5 C1 C2 C3 -0.4(2) . . . . ?
Fe1 C1 C2 C3 59.00(12) . . . . ?
C5 C1 C2 Fe1 -59.43(12) . . . . ?
C1 C2 C3 C4 0.4(2) . . . . ?
Fe1 C2 C3 C4 59.31(12) . . . . ?
C1 C2 C3 Fe1 -58.95(12) . . . . ?
C2 C3 C4 C5 -0.1(2) . . . . ?
Fe1 C3 C4 C5 59.28(12) . . . . ?
C2 C3 C4 Fe1 -59.43(13) . . . . ?
C3 C4 C5 C1 -0.12(19) . . . . ?
Fe1 C4 C5 C1 58.95(11) . . . . ?
C3 C4 C5 C11 179.83(16) . . . . ?
Fe1 C4 C5 C11 -121.10(17) . . . . ?
C3 C4 C5 Fe1 -59.07(12) . . . . ?
C2 C1 C5 C4 0.34(19) . . . . ?
Fe1 C1 C5 C4 -59.04(11) . . . . ?
C2 C1 C5 C11 -179.61(15) . . . . ?
Fe1 C1 C5 C11 121.01(16) . . . . ?
C2 C1 C5 Fe1 59.38(12) . . . . ?
C10 C6 C7 C8 -0.7(3) . . . . ?
Fe1 C6 C7 C8 -59.72(18) . . . . ?
C10 C6 C7 Fe1 59.00(17) . . . . ?
C6 C7 C8 C9 0.4(3) . . . . ?
Fe1 C7 C8 C9 -59.68(18) . . . . ?
C6 C7 C8 Fe1 60.12(18) . . . . ?
C7 C8 C9 C10 0.0(3) . . . . ?
Fe1 C8 C9 C10 -60.54(16) . . . . ?
C7 C8 C9 Fe1 60.53(19) . . . . ?
C7 C6 C10 C9 0.7(3) . . . . ?
Fe1 C6 C10 C9 60.19(16) . . . . ?
C7 C6 C10 Fe1 -59.49(17) . . . . ?
C8 C9 C10 C6 -0.4(3) . . . . ?
Fe1 C9 C10 C6 -61.10(16) . . . . ?
C8 C9 C10 Fe1 60.68(17) . . . . ?
C4 C5 C11 C16 -7.8(3) . . . . ?
C1 C5 C11 C16 172.12(16) . . . . ?
Fe1 C5 C11 C16 -98.65(18) . . . . ?
C4 C5 C11 C12 173.66(16) . . . . ?
C1 C5 C11 C12 -6.4(3) . . . . ?
Fe1 C5 C11 C12 82.83(18) . . . . ?
C16 C11 C12 C13 -0.7(3) . . . . ?
C5 C11 C12 C13 177.89(15) . . . . ?
C11 C12 C13 C14 -0.3(3) . . . . ?
C12 C13 C14 C15 1.2(3) . . . . ?
C12 C13 C14 C17 -175.29(15) . . . . ?
C13 C14 C15 C16 -1.0(2) . . . . ?
C17 C14 C15 C16 175.28(16) . . . . ?
C14 C15 C16 C11 0.0(3) . . . . ?
C12 C11 C16 C15 0.8(2) . . . . ?
C5 C11 C16 C15 -177.74(16) . . . . ?
C15 C14 C17 C19 15.2(2) . . . . ?
C13 C14 C17 C19 -168.42(15) . . . . ?
C15 C14 C17 C18 138.81(16) . . . . ?
C13 C14 C17 C18 -44.8(2) . . . . ?
